data_7006493
loop_
_publ_author_name
'Foreman, Mark R. S.'
'Hudson, Michael J.'
'Drew, Michael G. B.'
'Hill, Cl\'ement'
'Madic, Charles'

_publ_section_title
;
 Complexes formed between the quadridentate, heterocyclic molecules
 6,6'-bis-(5,6-dialkyl-1,2,4-triazin-3-yl)-2,2'-bipyridine (BTBP) and
 lanthanides(III): implications for the partitioning of actinides(III)
 and lanthanides(III).
;
_journal_issue 13
_journal_name_full 'Dalton transactions (Cambridge, England : 2003)'
_journal_page_first 1645
_journal_page_last 1653
_journal_paper_doi 10.1039/b511321k
_journal_year 2006
_chemical_formula_sum 'C26 H29 Er N12 O9'
_chemical_formula_weight 820.88
_chemical_name_systematic
;
?
;
_space_group_IT_number 2
_symmetry_cell_setting triclinic
_symmetry_space_group_name_Hall '-P 1'
_symmetry_space_group_name_H-M 'P -1'
_atom_sites_solution_hydrogens geom
_atom_sites_solution_primary direct
_atom_sites_solution_secondary difmap
_audit_creation_method SHELXL
_cell_angle_alpha 92.503(10)
_cell_angle_beta 94.855(10)
_cell_angle_gamma 106.749(10)
_cell_formula_units_Z 2
_cell_length_a 10.054(14)
_cell_length_b 10.202(14)
_cell_length_c 16.868(18)
_cell_measurement_temperature 293(2)
_cell_volume 1647(4)
_computing_cell_refinement XDS
_computing_data_collection 'XDS (Kabsch, 1991)'
_computing_data_reduction XDS
_computing_molecular_graphics PLATON(Spek,1994)
_computing_structure_refinement 'SHELXL-93 (Sheldrick, 1993)'
_computing_structure_solution 'SHELXS-86 (Sheldrick, 1990)'
_diffrn_ambient_temperature 293(2)
_diffrn_measured_fraction_theta_full 0.910
_diffrn_measurement_device 'Marresearch Image Plate'
_diffrn_measurement_method '95 frames at 2^o intervals, counting time 2 min.'
_diffrn_radiation_monochromator graphite
_diffrn_radiation_source 'fine-focus sealed tube'
_diffrn_radiation_type MoK\a
_diffrn_radiation_wavelength 0.71073
_diffrn_reflns_av_R_equivalents 0.0506
_diffrn_reflns_av_sigmaI/netI 0.0647
_diffrn_reflns_limit_h_max 12
_diffrn_reflns_limit_h_min -12
_diffrn_reflns_limit_k_max 12
_diffrn_reflns_limit_k_min -12
_diffrn_reflns_limit_l_max 19
_diffrn_reflns_limit_l_min -20
_diffrn_reflns_number 8889
_diffrn_reflns_theta_full 25.58
_diffrn_reflns_theta_max 25.58
_diffrn_reflns_theta_min 1.21
_exptl_absorpt_coefficient_mu 2.617
_exptl_absorpt_correction_T_max 1.000
_exptl_absorpt_correction_T_min 0.502
_exptl_absorpt_correction_type empirical
_exptl_absorpt_process_details
;
DIFABS, Walker, N. and Stuart, D., Acta Cryst 1983 A39 158.
;
_exptl_crystal_colour white
_exptl_crystal_density_diffrn 1.656
_exptl_crystal_description needle
_exptl_crystal_F_000 818
_exptl_crystal_size_max 0.24
_exptl_crystal_size_mid 0.04
_exptl_crystal_size_min 0.03
_refine_diff_density_max 2.612
_refine_diff_density_min -3.008
_refine_diff_density_rms 0.206
_refine_ls_extinction_coef 0.0008(6)
_refine_ls_extinction_expression Fc^*^=kFc[1+0.001xFc^2^\l^3^/sin(2\q)]^-1/4^
_refine_ls_extinction_method SHELXL
_refine_ls_goodness_of_fit_all 1.169
_refine_ls_goodness_of_fit_obs 1.195
_refine_ls_matrix_type full
_refine_ls_number_parameters 424
_refine_ls_number_reflns 5631
_refine_ls_number_restraints 0
_refine_ls_restrained_S_all 1.169
_refine_ls_restrained_S_obs 1.195
_refine_ls_R_factor_all 0.0812
_refine_ls_R_factor_obs 0.0755
_refine_ls_shift/esd_max 0.008
_refine_ls_shift/esd_mean 0.001
_refine_ls_structure_factor_coef Fsqd
_refine_ls_weighting_details
;
w=1/[\s^2^(Fo^2^)+(0.0555P)^2^+30.9921P] where P=(Fo^2^+2Fc^2^)/3
;
_refine_ls_weighting_scheme calc
_refine_ls_wR_factor_all 0.2021
_refine_ls_wR_factor_obs 0.1988
_reflns_number_observed 5228
_reflns_number_total 5631
_reflns_observed_criterion >2sigma(I)
_cod_data_source_file b511321k.txt
_cod_data_source_block er
_cod_original_cell_volume 1646.6(37)
_cod_original_sg_symbol_H-M P-1
_cod_original_formula_sum 'C26 H29 Er N12 O9 '
_cod_database_code 7006493

loop_
_symmetry_equiv_pos_as_xyz
'x, y, z'
'-x, -y, -z'

loop_
_atom_site_aniso_label
_atom_site_aniso_U_11
_atom_site_aniso_U_22
_atom_site_aniso_U_33
_atom_site_aniso_U_23
_atom_site_aniso_U_13
_atom_site_aniso_U_12
Er1 0.0330(3) 0.0357(4) 0.0334(3) 0.0052(2) 0.0031(2) 0.0103(2)
N1 0.047(6) 0.039(7) 0.046(6) 0.006(5) 0.010(5) 0.012(5)
N2 0.039(5) 0.049(7) 0.032(5) 0.008(4) 0.004(4) 0.012(5)
C3 0.030(6) 0.045(8) 0.035(6) -0.003(5) -0.004(5) 0.017(5)
N4 0.054(7) 0.046(7) 0.042(6) 0.001(5) -0.007(5) 0.019(6)
C5 0.046(7) 0.055(9) 0.037(6) 0.008(6) 0.008(5) 0.029(7)
C6 0.055(8) 0.043(8) 0.055(8) 0.011(6) 0.024(6) 0.028(7)
C7 0.045(7) 0.033(7) 0.049(7) -0.001(5) -0.005(6) 0.012(6)
N8 0.036(5) 0.029(6) 0.045(6) 0.005(4) -0.003(4) 0.006(4)
C9 0.036(6) 0.046(8) 0.057(8) 0.007(6) 0.010(6) 0.010(6)
C10 0.059(9) 0.050(10) 0.070(10) 0.011(8) 0.015(8) 0.000(7)
C11 0.050(9) 0.058(11) 0.071(10) 0.001(8) -0.005(7) -0.001(7)
C12 0.038(7) 0.053(10) 0.064(9) -0.001(7) -0.008(6) 0.009(6)
N21 0.054(7) 0.057(8) 0.050(7) 0.007(6) 0.001(5) 0.010(6)
N22 0.053(7) 0.054(8) 0.042(6) 0.006(5) 0.003(5) 0.020(6)
C23 0.061(8) 0.051(9) 0.033(6) 0.002(6) 0.004(6) 0.024(7)
N24 0.084(10) 0.062(9) 0.037(6) 0.004(6) -0.003(6) 0.022(8)
C25 0.067(10) 0.079(13) 0.046(8) -0.006(8) -0.009(7) 0.032(9)
C26 0.068(10) 0.077(12) 0.051(9) 0.003(8) -0.008(7) 0.028(9)
C27 0.081(12) 0.076(13) 0.066(10) 0.044(9) 0.002(9) 0.028(10)
N28 0.034(5) 0.033(7) 0.032(5) -0.026(4) 0.005(4) -0.006(4)
C29 0.255(35) 0.133(21) 0.047(10) 0.063(13) 0.084(16) 0.160(25)
C30 0.067(12) 0.097(17) 0.117(18) 0.057(14) 0.015(11) -0.005(11)
C31 0.148(23) 0.097(18) 0.076(14) 0.060(13) 0.012(14) -0.011(16)
C32 0.097(15) 0.104(17) 0.066(11) 0.043(12) 0.017(11) 0.013(13)
C51 0.092(13) 0.070(12) 0.046(8) 0.017(7) -0.009(8) 0.030(10)
C52 0.087(13) 0.093(15) 0.059(10) 0.014(9) -0.014(9) 0.037(11)
C61 0.065(10) 0.075(12) 0.058(9) 0.026(8) 0.028(8) 0.017(9)
C62 0.096(15) 0.073(14) 0.073(12) 0.007(10) 0.022(11) -0.018(11)
C251 0.139(21) 0.125(21) 0.049(10) 0.015(11) -0.021(12) 0.034(17)
C252 0.135(22) 0.134(23) 0.066(13) 0.027(13) -0.022(13) 0.039(18)
C261 0.080(15) 0.178(30) 0.084(15) 0.027(17) -0.035(12) -0.035(16)
C262 0.156(35) 0.183(43) 0.233(49) -0.020(35) 0.071(33) -0.058(29)
O41 0.050(6) 0.075(8) 0.062(6) 0.002(5) 0.000(5) 0.026(6)
O42 0.050(6) 0.065(7) 0.061(6) -0.001(5) 0.003(5) 0.030(5)
N43 0.042(6) 0.062(9) 0.071(8) -0.002(6) 0.013(6) 0.023(6)
O44 0.090(10) 0.089(10) 0.101(10) -0.012(8) 0.022(8) 0.052(9)
O51 0.083(8) 0.070(8) 0.056(6) -0.008(5) 0.000(6) 0.036(7)
O52 0.067(7) 0.061(7) 0.065(7) 0.010(5) 0.013(5) 0.031(6)
N53 0.043(6) 0.052(8) 0.063(8) -0.002(6) 0.011(6) 0.014(6)
O54 0.091(10) 0.084(10) 0.113(11) -0.020(8) 0.021(8) 0.053(8)
O61 0.054(6) 0.044(6) 0.066(6) 0.006(5) 0.021(5) 0.019(5)
O62 0.048(6) 0.042(6) 0.076(7) 0.002(5) 0.018(5) 0.006(5)
N63 0.056(8) 0.051(9) 0.053(7) -0.005(6) -0.003(6) -0.002(6)
O64 0.074(9) 0.056(9) 0.151(14) 0.012(8) 0.039(9) -0.010(7)

loop_
_atom_site_label
_atom_site_type_symbol
_atom_site_fract_x
_atom_site_fract_y
_atom_site_fract_z
_atom_site_U_iso_or_equiv
_atom_site_thermal_displace_type
_atom_site_occupancy
_atom_site_calc_flag
_atom_site_refinement_flags
_atom_site_disorder_group
Er1 Er 0.24983(6) 0.25647(6) 0.22790(3) 0.0339(2) Uani 1 d . .
N1 N 0.2427(12) 0.4255(11) 0.0579(7) 0.044(2) Uani 1 d . .
N2 N 0.1673(11) 0.3158(11) 0.0925(6) 0.040(2) Uani 1 d . .
C3 C 0.0470(12) 0.2333(13) 0.0538(7) 0.036(3) Uani 1 d . .
N4 N -0.0005(12) 0.2543(12) -0.0209(7) 0.047(3) Uani 1 d . .
C5 C 0.0689(14) 0.3589(15) -0.0563(7) 0.043(3) Uani 1 d . .
C6 C 0.1967(15) 0.4494(14) -0.0138(8) 0.047(3) Uani 1 d . .
C7 C -0.0324(14) 0.1151(14) 0.0952(8) 0.043(3) Uani 1 d . .
N8 N 0.0209(10) 0.0962(10) 0.1678(6) 0.038(2) Uani 1 d . .
C9 C -0.0537(14) -0.0085(15) 0.2078(9) 0.046(3) Uani 1 d . .
C10 C -0.1840(17) -0.0896(17) 0.1774(10) 0.062(4) Uani 1 d . .
H10 H -0.2340 -0.1585 0.2070 0.075 Uiso 1 calc R .
C11 C -0.2420(17) -0.0695(18) 0.1023(10) 0.064(4) Uani 1 d . .
H11 H -0.3301 -0.1242 0.0815 0.077 Uiso 1 calc R .
C12 C -0.1649(14) 0.0340(16) 0.0598(9) 0.053(4) Uani 1 d . .
H12 H -0.1993 0.0497 0.0093 0.064 Uiso 1 calc R .
N21 N 0.5153(13) 0.3565(14) 0.3793(7) 0.055(3) Uani 1 d . .
N22 N 0.3913(13) 0.2603(13) 0.3598(7) 0.049(3) Uani 1 d . .
C23 C 0.3410(16) 0.1732(15) 0.4121(7) 0.047(3) Uani 1 d . .
N24 N 0.3964(16) 0.1662(14) 0.4857(7) 0.061(3) Uani 1 d . .
C25 C 0.5216(18) 0.2625(19) 0.5070(9) 0.063(4) Uani 1 d . .
C26 C 0.5787(19) 0.3571(19) 0.4521(9) 0.065(4) Uani 1 d . .
C27 C 0.2027(20) 0.0659(20) 0.3877(11) 0.072(5) Uani 1 d . .
N28 N 0.1351(13) 0.0797(12) 0.3079(6) 0.037(3) Uani 1 d . .
C29 C 0.0389(37) -0.0041(28) 0.2950(11) 0.118(12) Uani 1 d . .
C30 C -0.0408(21) -0.1209(24) 0.3418(15) 0.098(8) Uani 1 d . .
H30 H -0.1255 -0.1827 0.3212 0.117 Uiso 1 calc R .
C31 C 0.0188(30) -0.1285(25) 0.4140(13) 0.115(9) Uani 1 d . .
H31 H -0.0228 -0.1969 0.4465 0.138 Uiso 1 calc R .
C32 C 0.1442(24) -0.0320(24) 0.4394(12) 0.091(7) Uani 1 d . .
H32 H 0.1887 -0.0323 0.4900 0.109 Uiso 1 calc R .
C51 C 0.0225(20) 0.3853(19) -0.1408(9) 0.069(5) Uani 1 d . .
H51D H 0.0907 0.3734 -0.1757 0.082 Uiso 1 calc R .
H51E H 0.0211 0.4799 -0.1416 0.082 Uiso 1 calc R .
C52 C -0.1233(21) 0.2901(21) -0.1741(11) 0.078(5) Uani 1 d . .
H52A H -0.1264 0.1963 -0.1678 0.094 Uiso 1 calc R .
H52B H -0.1403 0.3031 -0.2296 0.094 Uiso 1 calc R .
H52C H -0.1935 0.3121 -0.1454 0.094 Uiso 1 calc R .
C61 C 0.2828(18) 0.5756(18) -0.0487(10) 0.065(4) Uani 1 d . .
H61A H 0.3134 0.5461 -0.0977 0.078 Uiso 1 calc R .
H61B H 0.2216 0.6306 -0.0635 0.078 Uiso 1 calc R .
C62 C 0.4073(22) 0.6663(21) -0.0002(12) 0.089(6) Uani 1 d . .
H62C H 0.3841 0.6823 0.0528 0.106 Uiso 1 calc R .
H62D H 0.4379 0.7522 -0.0241 0.106 Uiso 1 calc R .
H62E H 0.4808 0.6234 0.0024 0.106 Uiso 1 calc R .
C251 C 0.5876(29) 0.2629(27) 0.5901(11) 0.107(8) Uani 1 d . .
H25A H 0.6807 0.2551 0.5861 0.129 Uiso 1 calc R .
H25B H 0.5983 0.3520 0.6168 0.129 Uiso 1 calc R .
C252 C 0.5178(29) 0.1579(28) 0.6422(13) 0.113(9) Uani 1 d . .
H25C H 0.4207 0.1527 0.6402 0.136 Uiso 1 calc R .
H25D H 0.5603 0.1821 0.6960 0.136 Uiso 1 calc R .
H25E H 0.5269 0.0705 0.6244 0.136 Uiso 1 calc R .
C261 C 0.7183(25) 0.4685(33) 0.4728(15) 0.131(12) Uani 1 d . .
H26D H 0.7133 0.5184 0.5222 0.158 Uiso 1 calc R .
H26E H 0.7905 0.4238 0.4827 0.158 Uiso 1 calc R .
C262 C 0.7595(40) 0.5633(42) 0.4159(26) 0.211(22) Uani 1 d . .
H26A H 0.7645 0.5158 0.3664 0.253 Uiso 1 calc R .
H26B H 0.8495 0.6256 0.4339 0.253 Uiso 1 calc R .
H26C H 0.6927 0.6137 0.4082 0.253 Uiso 1 calc R .
O41 O 0.1761(11) 0.3687(12) 0.3480(6) 0.062(3) Uani 1 d . .
O42 O 0.0616(11) 0.3665(11) 0.2336(6) 0.056(3) Uani 1 d . .
N43 N 0.0849(13) 0.4108(14) 0.3075(8) 0.056(3) Uani 1 d . .
O44 O 0.0287(15) 0.4908(15) 0.3330(9) 0.088(4) Uani 1 d . .
O51 O 0.2960(13) 0.1181(12) 0.1123(6) 0.067(3) Uani 1 d . .
O52 O 0.3734(12) 0.0778(12) 0.2279(7) 0.061(3) Uani 1 d . .
N53 N 0.3710(12) 0.0587(13) 0.1540(8) 0.052(3) Uani 1 d . .
O54 O 0.4275(15) -0.0183(15) 0.1210(9) 0.091(4) Uani 1 d . .
O61 O 0.4790(10) 0.3699(10) 0.1896(6) 0.052(2) Uani 1 d . .
O62 O 0.3693(11) 0.5025(10) 0.2438(7) 0.057(3) Uani 1 d . .
N63 N 0.4784(14) 0.4934(14) 0.2160(7) 0.058(3) Uani 1 d . .
O64 O 0.5827(15) 0.5946(14) 0.2117(11) 0.098(5) Uani 1 d . .
N71 N 0.8232(36) 0.1634(34) 0.3817(21) 0.173(12) Uiso 1 d . .
C72 C 0.7644(26) 0.1808(25) 0.3209(15) 0.096(7) Uiso 1 d . .
C73 C 0.7258(24) 0.2227(24) 0.2502(13) 0.093(6) Uiso 1 d . .
H73A H 0.6543 0.2665 0.2566 0.111 Uiso 1 calc R .
H73B H 0.6905 0.1450 0.2122 0.111 Uiso 1 calc R .
H73C H 0.8051 0.2866 0.2315 0.111 Uiso 1 calc R .

loop_
_atom_type_symbol
_atom_type_description
_atom_type_scat_dispersion_real
_atom_type_scat_dispersion_imag
_atom_type_scat_source
C C 0.0033 0.0016 'International Tables Vol C Tables 4.2.6.8 and 6.1.1.4'
H H 0.0000 0.0000 'International Tables Vol C Tables 4.2.6.8 and 6.1.1.4'
N N 0.0061 0.0033 'International Tables Vol C Tables 4.2.6.8 and 6.1.1.4'
O O 0.0106 0.0060 'International Tables Vol C Tables 4.2.6.8 and 6.1.1.4'
Er Er -0.2586 4.9576 'International Tables Vol C Tables 4.2.6.8 and 6.1.1.4'

loop_
_geom_angle_atom_site_label_1
_geom_angle_atom_site_label_2
_geom_angle_atom_site_label_3
_geom_angle
_geom_angle_site_symmetry_1
_geom_angle_site_symmetry_3
_geom_angle_publ_flag
N28 Er1 O61 141.0(4) . . ?
N28 Er1 O62 138.1(3) . . ?
O61 Er1 O62 53.6(3) . . ?
N28 Er1 O42 91.5(4) . . ?
O61 Er1 O42 124.0(4) . . ?
O62 Er1 O42 75.0(4) . . ?
N28 Er1 O52 71.7(4) . . ?
O61 Er1 O52 74.9(4) . . ?
O62 Er1 O52 123.6(4) . . ?
O42 Er1 O52 160.9(4) . . ?
N28 Er1 N8 63.4(3) . . ?
O61 Er1 N8 139.5(4) . . ?
O62 Er1 N8 139.0(3) . . ?
O42 Er1 N8 69.3(4) . . ?
O52 Er1 N8 94.4(4) . . ?
N28 Er1 O51 101.2(4) . . ?
O61 Er1 O51 71.3(4) . . ?
O62 Er1 O51 118.7(4) . . ?
O42 Er1 O51 127.6(4) . . ?
O52 Er1 O51 50.7(4) . . ?
N8 Er1 O51 71.9(4) . . ?
N28 Er1 N2 129.1(3) . . ?
O61 Er1 N2 83.7(3) . . ?
O62 Er1 N2 82.6(4) . . ?
O42 Er1 N2 67.5(3) . . ?
O52 Er1 N2 115.8(4) . . ?
N8 Er1 N2 65.8(3) . . ?
O51 Er1 N2 65.2(4) . . ?
N28 Er1 N22 67.9(4) . . ?
O61 Er1 N22 81.4(4) . . ?
O62 Er1 N22 82.0(4) . . ?
O42 Er1 N22 115.0(4) . . ?
O52 Er1 N22 67.8(4) . . ?
N8 Er1 N22 131.2(4) . . ?
O51 Er1 N22 116.9(4) . . ?
N2 Er1 N22 163.0(4) . . ?
N28 Er1 O41 71.9(4) . . ?
O61 Er1 O41 116.1(4) . . ?
O62 Er1 O41 68.9(4) . . ?
O42 Er1 O41 50.9(3) . . ?
O52 Er1 O41 127.5(4) . . ?
N8 Er1 O41 101.6(4) . . ?
O51 Er1 O41 172.3(4) . . ?
N2 Er1 O41 116.3(3) . . ?
N22 Er1 O41 64.1(4) . . ?
C6 N1 N2 118.5(11) . . ?
N1 N2 C3 120.0(10) . . ?
N1 N2 Er1 121.1(8) . . ?
C3 N2 Er1 118.9(8) . . ?
N2 C3 N4 122.4(11) . . ?
N2 C3 C7 117.6(10) . . ?
N4 C3 C7 120.0(11) . . ?
C5 N4 C3 119.5(12) . . ?
N4 C5 C6 118.0(11) . . ?
N4 C5 C51 121.7(13) . . ?
C6 C5 C51 120.3(13) . . ?
N1 C6 C5 121.6(12) . . ?
N1 C6 C61 116.3(14) . . ?
C5 C6 C61 122.1(13) . . ?
N8 C7 C12 122.8(13) . . ?
N8 C7 C3 117.8(11) . . ?
C12 C7 C3 119.2(12) . . ?
C7 N8 C9 118.3(11) . . ?
C7 N8 Er1 119.8(8) . . ?
C9 N8 Er1 121.8(8) . . ?
N8 C9 C10 121.7(13) . . ?
N8 C9 C29 106.7(15) . . ?
C10 C9 C29 131.5(16) . . ?
C9 C10 C11 120.5(14) . . ?
C12 C11 C10 118.3(14) . . ?
C11 C12 C7 118.2(14) . . ?
C26 N21 N22 117.1(13) . . ?
C23 N22 N21 119.0(12) . . ?
C23 N22 Er1 120.0(10) . . ?
N21 N22 Er1 120.9(8) . . ?
N22 C23 N24 128.0(15) . . ?
N22 C23 C27 117.4(12) . . ?
N24 C23 C27 114.5(13) . . ?
C23 N24 C25 114.2(14) . . ?
N24 C25 C26 119.1(14) . . ?
N24 C25 C251 116.9(18) . . ?
C26 C25 C251 123.9(18) . . ?
N21 C26 C25 122.5(17) . . ?
N21 C26 C261 115.9(17) . . ?
C25 C26 C261 121.6(16) . . ?
C32 C27 N28 124.5(18) . . ?
C32 C27 C23 120.7(16) . . ?
N28 C27 C23 114.8(12) . . ?
C29 N28 C27 109.0(16) . . ?
C29 N28 Er1 131.0(13) . . ?
C27 N28 Er1 119.8(9) . . ?
N28 C29 C30 134.4(23) . . ?
N28 C29 C9 117.0(15) . . ?
C30 C29 C9 108.5(25) . . ?
C31 C30 C29 115.5(22) . . ?
C30 C31 C32 117.9(17) . . ?
C31 C32 C27 118.4(19) . . ?
C5 C51 C52 113.8(14) . . ?
C62 C61 C6 118.9(14) . . ?
C252 C251 C25 118.9(21) . . ?
C262 C261 C26 116.5(23) . . ?
N43 O41 Er1 95.1(8) . . ?
N43 O42 Er1 98.9(7) . . ?
O44 N43 O41 124.7(15) . . ?
O44 N43 O42 120.7(14) . . ?
O41 N43 O42 114.5(11) . . ?
N53 O51 Er1 95.5(8) . . ?
N53 O52 Er1 97.7(8) . . ?
O54 N53 O52 124.4(14) . . ?
O54 N53 O51 120.1(14) . . ?
O52 N53 O51 115.3(11) . . ?
N63 O61 Er1 94.4(7) . . ?
N63 O62 Er1 95.1(8) . . ?
O64 N63 O62 123.2(14) . . ?
O64 N63 O61 120.0(14) . . ?
O62 N63 O61 116.8(11) . . ?
N71 C72 C73 166.7(31) . . ?

loop_
_geom_bond_atom_site_label_1
_geom_bond_atom_site_label_2
_geom_bond_distance
_geom_bond_site_symmetry_2
_geom_bond_publ_flag
Er1 N28 2.383(13) . ?
Er1 O61 2.418(10) . ?
Er1 O62 2.442(11) . ?
Er1 O42 2.470(10) . ?
Er1 O52 2.484(10) . ?
Er1 N8 2.508(10) . ?
Er1 O51 2.510(11) . ?
Er1 N2 2.521(10) . ?
Er1 N22 2.530(11) . ?
Er1 O41 2.551(11) . ?
N1 C6 1.32(2) . ?
N2 N1 1.346(15) . ?
N2 C3 1.35(2) . ?
C3 C7 1.48(2) . ?
N4 C3 1.36(2) . ?
C5 N4 1.30(2) . ?
C5 C51 1.52(2) . ?
C6 C5 1.46(2) . ?
C6 C61 1.51(2) . ?
C7 N8 1.34(2) . ?
C7 C12 1.42(2) . ?
C9 N8 1.36(2) . ?
C9 C29 1.67(3) . ?
C10 C9 1.37(2) . ?
C11 C10 1.40(2) . ?
C12 C11 1.39(2) . ?
N21 N22 1.35(2) . ?
C23 N22 1.31(2) . ?
C23 N24 1.33(2) . ?
N24 C25 1.36(2) . ?
C25 C26 1.40(2) . ?
C25 C251 1.50(2) . ?
C26 N21 1.33(2) . ?
C26 C261 1.53(3) . ?
C27 N28 1.49(2) . ?
C27 C23 1.51(2) . ?
C29 N28 1.09(4) . ?
C29 C30 1.52(3) . ?
C30 C31 1.33(3) . ?
C32 C31 1.38(3) . ?
C32 C27 1.39(2) . ?
C52 C51 1.55(3) . ?
C61 C62 1.48(3) . ?
C251 C252 1.47(3) . ?
C262 C261 1.40(4) . ?
O41 N43 1.28(2) . ?
N43 O44 1.20(2) . ?
N43 O42 1.29(2) . ?
O51 N53 1.28(2) . ?
N53 O54 1.23(2) . ?
N53 O52 1.25(2) . ?
N63 O64 1.25(2) . ?
N63 O62 1.25(2) . ?
N63 O61 1.32(2) . ?
N71 C72 1.19(4) . ?
C72 C73 1.35(3) . ?
